data_1574797
loop_
_publ_author_name
'Mondal, Abdur Rouf Samim'
'Bapat, Nakul Abhay'
'Mishra, Harshita'
'Hari, Durga Prasad'

_publ_section_title
;
 Highly stereoselective synthesis of polysubstituted housanes and
 spiro-oxa-housanes: application and mechanistic insights.
;
_journal_issue 27
_journal_name_full 'Chemical science'
_journal_page_first 12350
_journal_page_last 12361
_journal_paper_doi 10.1039/d5sc02288f
_journal_volume 16
_journal_year 2025
_chemical_formula_sum 'C37.12 H28.61 N1.12 O3.38'
_chemical_formula_weight 544.47
_space_group_crystal_system trigonal
_space_group_IT_number 148
_space_group_name_Hall '-R 3'
_space_group_name_H-M_alt 'R -3 :H'
_atom_sites_solution_hydrogens mixed
_atom_sites_solution_primary 'Intrinsic Phasing'
_audit_creation_method
;FinalCif 2024.9-0 by Daniel Kratzert, Freiburg 2025, 
https://dkratzert.de/finalcif.html
;
_audit_update_record
;
2025-05-07 deposited with the CCDC.	2025-06-02 downloaded from the CCDC.
;
_cell_angle_alpha 90
_cell_angle_beta 90
_cell_angle_gamma 120
_cell_formula_units_Z 16
_cell_length_a 35.3662(15)
_cell_length_b 35.3662(15)
_cell_length_c 9.9973(7)
_cell_measurement_reflns_used 9892
_cell_measurement_temperature 120(2)
_cell_measurement_theta_max 27.0648
_cell_measurement_theta_min 2.6921
_cell_measurement_wavelength 0.71073
_cell_volume 10829.0(10)
_computing_cell_refinement 'SAINT V8.41 (Bruker AXS LLC)'
_computing_data_collection APEX4
_computing_data_reduction 'SAINT V8.41 (Bruker AXS LLC)'
_computing_molecular_graphics 'shelXle (C.B. Huebschle, rev 1503)'
_computing_structure_refinement 'SHELXL-2019/2 (Sheldrick, 2019)'
_computing_structure_solution 'SHELXT 2018/2 (Sheldrick, 2018)'
_diffrn_ambient_environment N~2~
_diffrn_ambient_temperature 120(2)
_diffrn_detector CPAD
_diffrn_detector_area_resol_mean 7.391
_diffrn_detector_type 'Bruker PHOTON III'
_diffrn_measured_fraction_theta_full 0.998
_diffrn_measured_fraction_theta_max 0.998
_diffrn_measurement_details
;<Phi   scan: start=   0.0; len= 360.0; end= 360.0 at [Counterclockwise Eulerian 
angles: dx= 47.00 mm theta=   5.567 deg omega=  11.384 deg chi=  54.736 deg] 
measure for 50.0 seconds; frame angle 0.60 degrees, wavelength=0.71076>
<Omega scan: start= 191.4; len= 180.0; end= 371.4 at [Counterclockwise Eulerian 
angles: dx= 47.00 mm theta=   5.567 deg phi=   0.000 deg chi=  54.736 deg] 
measure for 50.0 seconds; frame angle 0.60 degrees, wavelength=0.71076>
<Omega scan: start= 191.4; len= 180.0; end= 371.4 at [Counterclockwise Eulerian 
angles: dx= 47.00 mm theta=   5.567 deg phi=  72.000 deg chi=  54.736 deg] 
measure for 50.0 seconds; frame angle 0.60 degrees, wavelength=0.71076>
;
_diffrn_measurement_device 'KAPPA diffractometer'
_diffrn_measurement_device_type 'Bruker D8 QUEST'
_diffrn_measurement_method '\w and \f scans'
_diffrn_measurement_specimen_support 'MiTeGen micromount'
_diffrn_radiation_monochromator 'flat graphite'
_diffrn_radiation_probe x-ray
_diffrn_radiation_type 'Mo K\a'
_diffrn_radiation_wavelength 0.71073
_diffrn_reflns_av_R_equivalents 0.0783
_diffrn_reflns_av_unetI/netI 0.0276
_diffrn_reflns_Laue_measured_fraction_full 0.998
_diffrn_reflns_Laue_measured_fraction_max 0.998
_diffrn_reflns_limit_h_max 45
_diffrn_reflns_limit_h_min -45
_diffrn_reflns_limit_k_max 45
_diffrn_reflns_limit_k_min -45
_diffrn_reflns_limit_l_max 12
_diffrn_reflns_limit_l_min -12
_diffrn_reflns_number 91396
_diffrn_reflns_point_group_measured_fraction_full 0.998
_diffrn_reflns_point_group_measured_fraction_max 0.998
_diffrn_reflns_reduction_process narrow-frame
_diffrn_reflns_theta_full 25.242
_diffrn_reflns_theta_max 27.265
_diffrn_reflns_theta_min 2.692
_diffrn_source 'sealed tube'
_diffrn_source_current 40
_diffrn_source_target Mo
_diffrn_source_voltage 50
_exptl_absorpt_coefficient_mu 0.085
_exptl_absorpt_correction_T_max 0.7455
_exptl_absorpt_correction_T_min 0.7092
_exptl_absorpt_correction_type multi-scan
_exptl_absorpt_process_details
;Krause, L., Herbst-Irmer, R., Sheldrick, G. M., Stalke, D. (2015).
"Comparison of silver and molybdenum microfocus X-ray sources for single-crystal
 structure determination"
J. Appl. Cryst. 48, 3-10.
doi:10.1107/S1600576714022985
;
_exptl_crystal_colour 'clear intense colourless'
_exptl_crystal_density_diffrn 1.336
_exptl_crystal_description block
_exptl_crystal_F_000 4580
_refine_diff_density_max 0.305
_refine_diff_density_min -0.249
_refine_diff_density_rms 0.052
_refine_ls_extinction_method none
_refine_ls_goodness_of_fit_ref 0.993
_refine_ls_hydrogen_treatment mixed
_refine_ls_matrix_type full
_refine_ls_number_parameters 351
_refine_ls_number_reflns 5391
_refine_ls_number_restraints 0
_refine_ls_restrained_S_all 0.993
_refine_ls_R_factor_all 0.0766
_refine_ls_R_factor_gt 0.0627
_refine_ls_shift/su_max 0.000
_refine_ls_shift/su_mean 0.000
_refine_ls_structure_factor_coef Fsqd
_refine_ls_weighting_details 'w=1/[\s^2^(Fo^2^)+(0.0790P)^2^+32.4660P] where P=(Fo^2^+2Fc^2^)/3'
_refine_ls_weighting_scheme calc
_refine_ls_wR_factor_gt 0.1518
_refine_ls_wR_factor_ref 0.1615
_reflns_Friedel_coverage 0.000
_reflns_number_gt 4546
_reflns_number_total 5391
_reflns_threshold_expression 'I > 2\s(I)'
_cod_data_source_file d5sc02288f2.cif
_cod_data_source_block test1_a
_cod_depositor_comments
;
The following automatic conversions were performed:

data item '_exptl_absorpt_correction_type' value 'Multi-Scan' was
changed to 'multi-scan' in accordance with the
/home/data/users/saulius/crontab/automatic-downloads/rss-feeds/RSC/lib/dictionaries/cif_core.dic
dictionary named 'cif_core.dic' version 2.4.2 last updated on
2011-04-26.

Automatic conversion script
Id: cif_fix_values 8170 2020-07-09 18:12:32Z antanas 

 Adding full bibliography for 1574793--1574797.cif.
;
_cod_original_cell_volume 10829.0(12)
_cod_database_code 1574797
_shelx_shelxl_version_number 2019/3
_shelx_space_group_comment
;
The symmetry employed for this shelxl refinement is uniquely defined
by the following loop, which should always be used as a source of
symmetry information in preference to the above space-group names.
They are only intended as comments.
;
_exptl_bruker_absorpt_correction_t_ratio 0.9513
_bruker_diffrn_measurement_temperature_device 'Oxford Cryostream 1000'
_diffrn_measurement_bruker_total_exposure_time 60000.0
_diffrn_reflns_bruker_av_norm_i 105.419
_diffrn_reflns_bruker_number_gt 55664
_computing_bruker_data_scaling 'SADABS-2016/2 - Bruker AXS area detector scaling and absorption correction'
_geom_details
; All esds (except the esd in the dihedral angle between two l.s. planes)
 are estimated using the full covariance matrix.  The cell esds are taken
 into account individually in the estimation of esds in distances, angles
 and torsion angles; correlations between esds in cell parameters are only
 used when they are defined by crystal symmetry.  An approximate (isotropic)
 treatment of cell esds is used for estimating esds involving l.s. planes.
;

loop_
_space_group_symop_operation_xyz
'x, y, z'
'-y, x-y, z'
'-x+y, -x, z'
'x+2/3, y+1/3, z+1/3'
'-y+2/3, x-y+1/3, z+1/3'
'-x+y+2/3, -x+1/3, z+1/3'
'x+1/3, y+2/3, z+2/3'
'-y+1/3, x-y+2/3, z+2/3'
'-x+y+1/3, -x+2/3, z+2/3'
'-x, -y, -z'
'y, -x+y, -z'
'x-y, x, -z'
'-x+2/3, -y+1/3, -z+1/3'
'y+2/3, -x+y+1/3, -z+1/3'
'x-y+2/3, x+1/3, -z+1/3'
'-x+1/3, -y+2/3, -z+2/3'
'y+1/3, -x+y+2/3, -z+2/3'
'x-y+1/3, x+2/3, -z+2/3'

loop_
_atom_site_label
_atom_site_type_symbol
_atom_site_fract_x
_atom_site_fract_y
_atom_site_fract_z
_atom_site_U_iso_or_equiv
_atom_site_adp_type
_atom_site_occupancy
_atom_site_site_symmetry_order
_atom_site_calc_flag
_atom_site_refinement_flags_posn
_atom_site_refinement_flags_adp
_atom_site_refinement_flags_occupancy
_atom_site_disorder_assembly
_atom_site_disorder_group
O1 O 0.37924(5) 0.57372(5) 0.73175(17) 0.0319(4) Uani 1 1 d . . . . .
O2 O 0.28624(5) 0.48910(5) 0.40135(14) 0.0254(3) Uani 1 1 d . . . . .
N1 N 0.33881(5) 0.53821(5) 0.54534(17) 0.0236(4) Uani 1 1 d . . . . .
C1 C 0.36166(7) 0.57307(7) 0.4522(3) 0.0347(5) Uani 1 1 d . . . . .
C2 C 0.37913(8) 0.56630(11) 0.3388(3) 0.0496(7) Uani 1 1 d . . . . .
H2 H 0.376413 0.538640 0.321489 0.059 Uiso 1 1 calc R U . . .
C3 C 0.40104(9) 0.60085(15) 0.2491(4) 0.0774(13) Uani 1 1 d . . . . .
H3 H 0.413119 0.596612 0.169447 0.093 Uiso 1 1 calc R U . . .
C4 C 0.40516(11) 0.64022(15) 0.2748(5) 0.0891(16) Uani 1 1 d . . . . .
H4 H 0.419611 0.663258 0.212035 0.107 Uiso 1 1 calc R U . . .
C5 C 0.38911(14) 0.64727(12) 0.3879(6) 0.0876(15) Uani 1 1 d . . . . .
H5 H 0.393133 0.675449 0.405482 0.105 Uiso 1 1 calc R U . . .
C6 C 0.36664(11) 0.61372(9) 0.4797(4) 0.0594(9) Uani 1 1 d . . . . .
H6 H 0.355011 0.618587 0.559322 0.071 Uiso 1 1 calc R U . . .
C7 C 0.34967(6) 0.54150(6) 0.6810(2) 0.0234(4) Uani 1 1 d . . . . .
C8 C 0.31844(6) 0.49893(6) 0.74779(19) 0.0204(4) Uani 1 1 d . . . . .
H8 H 0.304954 0.502016 0.831989 0.024 Uiso 1 1 calc R U . . .
C9 C 0.28524(6) 0.47127(6) 0.63749(18) 0.0190(4) Uani 1 1 d . . . . .
H9 H 0.253977 0.460689 0.660105 0.023 Uiso 1 1 calc R U . . .
C10 C 0.30145(6) 0.49859(6) 0.51214(19) 0.0206(4) Uani 1 1 d . . . . .
C11 C 0.33410(6) 0.46491(6) 0.75555(18) 0.0203(4) Uani 1 1 d . . . . .
C12 C 0.29932(6) 0.43647(6) 0.64832(19) 0.0203(4) Uani 1 1 d . . . . .
C13 C 0.29367(7) 0.42106(6) 0.79290(19) 0.0224(4) Uani 1 1 d . . . . .
C14 C 0.37991(7) 0.47564(7) 0.77987(19) 0.0225(4) Uani 1 1 d . . . . .
C15 C 0.40655(7) 0.51040(7) 0.86467(19) 0.0246(4) Uani 1 1 d . . . . .
H15 H 0.395659 0.527704 0.902633 0.030 Uiso 1 1 calc R U . . .
C16 C 0.44888(7) 0.51982(7) 0.8938(2) 0.0281(4) Uani 1 1 d . . . . .
H16 H 0.466756 0.543737 0.950597 0.034 Uiso 1 1 calc R U . . .
C17 C 0.46513(7) 0.49471(8) 0.8410(2) 0.0297(5) Uani 1 1 d . . . . .
H17 H 0.493628 0.500580 0.863985 0.036 Uiso 1 1 calc R U . . .
C18 C 0.43966(8) 0.46105(8) 0.7546(2) 0.0304(5) Uani 1 1 d . . . . .
H18 H 0.450935 0.444097 0.716498 0.036 Uiso 1 1 calc R U . . .
C19 C 0.39774(7) 0.45179(7) 0.7231(2) 0.0270(4) Uani 1 1 d . . . . .
H19 H 0.380805 0.428896 0.662042 0.032 Uiso 1 1 calc R U . . .
C20 C 0.30199(7) 0.41190(6) 0.53115(18) 0.0216(4) Uani 1 1 d . . . . .
C21 C 0.33688(7) 0.43177(7) 0.4428(2) 0.0255(4) Uani 1 1 d . . . . .
H21 H 0.359536 0.460879 0.458724 0.031 Uiso 1 1 calc R U . . .
C22 C 0.33890(8) 0.40936(8) 0.3310(2) 0.0324(5) Uani 1 1 d . . . . .
H22 H 0.363173 0.423081 0.272109 0.039 Uiso 1 1 calc R U . . .
C23 C 0.30583(9) 0.36731(8) 0.3052(2) 0.0362(5) Uani 1 1 d . . . . .
H23 H 0.307314 0.352085 0.228907 0.043 Uiso 1 1 calc R U . . .
C24 C 0.27040(8) 0.34743(7) 0.3914(2) 0.0344(5) Uani 1 1 d . . . . .
H24 H 0.247343 0.318665 0.373438 0.041 Uiso 1 1 calc R U . . .
C25 C 0.26860(8) 0.36948(7) 0.5038(2) 0.0291(5) Uani 1 1 d . . . . .
H25 H 0.244380 0.355560 0.562792 0.035 Uiso 1 1 calc R U . . .
C26 C 0.25822(7) 0.41883(6) 0.8817(2) 0.0239(4) Uani 1 1 d . . . . .
C27 C 0.21513(7) 0.39656(7) 0.8357(2) 0.0266(4) Uani 1 1 d . . . . .
H27 H 0.209352 0.385816 0.746619 0.032 Uiso 1 1 calc R U . . .
C28 C 0.18070(7) 0.38984(7) 0.9173(2) 0.0303(5) Uani 1 1 d . . . . .
H28 H 0.151644 0.374853 0.884156 0.036 Uiso 1 1 calc R U . . .
C29 C 0.18885(8) 0.40503(8) 1.0470(2) 0.0365(5) Uani 1 1 d . . . . .
H29 H 0.165358 0.400199 1.104035 0.044 Uiso 1 1 calc R U . . .
C30 C 0.23132(8) 0.42733(8) 1.0940(2) 0.0357(5) Uani 1 1 d . . . . .
H30 H 0.236578 0.437841 1.183434 0.043 Uiso 1 1 calc R U . . .
C31 C 0.26669(8) 0.43478(7) 1.0134(2) 0.0298(5) Uani 1 1 d . . . . .
C32 C 0.30113(9) 0.38273(8) 0.8174(2) 0.0359(6) Uani 1 1 d . . . . .
H1 H 0.3226(10) 0.3824(10) 0.750(3) 0.054 Uiso 1 1 d . U . . .
C34 C 0.31218(8) 0.46059(8) 1.0713(2) 0.0356(5) Uani 1 1 d . . . . .
H34A H 0.310534 0.459210 1.169142 0.053 Uiso 1 1 calc R U . . .
H34B H 0.325536 0.491090 1.042356 0.053 Uiso 1 1 calc R U . . .
H34C H 0.329932 0.448204 1.039808 0.053 Uiso 1 1 calc R U . . .
O3A O 0.26815(12) 0.34580(11) 0.8163(4) 0.0253(10) Uani 0.429(5) 1 d . . P A 1
H50A H 0.271(3) 0.334(3) 0.792(8) 0.038 Uiso 0.429(5) 1 d . U P A 1
O3B O 0.31102(9) 0.37806(9) 0.9461(3) 0.0314(8) Uani 0.571(5) 1 d . . P A 2

loop_
_atom_site_aniso_label
_atom_site_aniso_U_11
_atom_site_aniso_U_22
_atom_site_aniso_U_33
_atom_site_aniso_U_23
_atom_site_aniso_U_13
_atom_site_aniso_U_12
O1 0.0287(8) 0.0231(7) 0.0425(9) -0.0046(6) -0.0111(7) 0.0118(6)
O2 0.0274(7) 0.0295(8) 0.0194(7) 0.0021(6) -0.0005(6) 0.0142(6)
N1 0.0208(8) 0.0222(8) 0.0271(9) 0.0040(7) -0.0010(7) 0.0102(7)
C1 0.0213(10) 0.0295(11) 0.0454(14) 0.0151(10) -0.0059(9) 0.0068(9)
C2 0.0287(12) 0.0720(19) 0.0495(16) 0.0334(14) 0.0074(11) 0.0263(13)
C3 0.0314(14) 0.119(3) 0.075(2) 0.069(2) 0.0111(14) 0.0326(18)
C4 0.0389(17) 0.080(3) 0.117(4) 0.072(3) -0.009(2) 0.0063(17)
C5 0.072(3) 0.0397(18) 0.126(4) 0.034(2) -0.028(3) 0.0087(17)
C6 0.0583(18) 0.0306(14) 0.080(2) 0.0125(14) -0.0177(16) 0.0152(13)
C7 0.0215(9) 0.0219(10) 0.0317(11) -0.0006(8) -0.0020(8) 0.0146(8)
C8 0.0216(9) 0.0226(9) 0.0194(9) -0.0033(7) -0.0008(7) 0.0130(8)
C9 0.0206(9) 0.0203(9) 0.0168(9) -0.0005(7) -0.0003(7) 0.0108(7)
C10 0.0202(9) 0.0214(9) 0.0238(10) 0.0018(7) 0.0013(7) 0.0131(8)
C11 0.0261(10) 0.0217(9) 0.0168(9) -0.0018(7) -0.0017(7) 0.0147(8)
C12 0.0235(9) 0.0199(9) 0.0187(9) -0.0005(7) -0.0017(7) 0.0118(8)
C13 0.0299(10) 0.0228(9) 0.0171(9) -0.0010(7) -0.0013(7) 0.0151(8)
C14 0.0279(10) 0.0288(10) 0.0156(9) 0.0006(7) -0.0014(7) 0.0179(9)
C15 0.0302(11) 0.0280(10) 0.0206(9) -0.0019(8) -0.0001(8) 0.0183(9)
C16 0.0300(11) 0.0346(11) 0.0204(10) -0.0046(8) -0.0059(8) 0.0166(9)
C17 0.0303(11) 0.0450(13) 0.0219(10) 0.0010(9) -0.0040(8) 0.0249(10)
C18 0.0380(12) 0.0449(13) 0.0226(10) -0.0030(9) -0.0029(9) 0.0315(11)
C19 0.0354(11) 0.0360(11) 0.0185(9) -0.0062(8) -0.0049(8) 0.0245(10)
C20 0.0298(10) 0.0231(9) 0.0155(9) -0.0012(7) -0.0035(7) 0.0159(8)
C21 0.0299(11) 0.0281(10) 0.0200(10) -0.0032(8) -0.0034(8) 0.0157(9)
C22 0.0400(12) 0.0424(13) 0.0209(10) -0.0008(9) 0.0027(9) 0.0252(11)
C23 0.0608(16) 0.0357(12) 0.0205(10) -0.0051(9) -0.0018(10) 0.0304(12)
C24 0.0501(14) 0.0236(10) 0.0271(11) -0.0069(8) -0.0048(10) 0.0166(10)
C25 0.0390(12) 0.0237(10) 0.0239(10) 0.0000(8) 0.0005(9) 0.0152(9)
C26 0.0310(11) 0.0217(9) 0.0201(9) 0.0042(7) 0.0027(8) 0.0141(8)
C27 0.0331(11) 0.0234(10) 0.0227(10) 0.0041(8) 0.0021(8) 0.0138(9)
C28 0.0314(11) 0.0260(11) 0.0339(12) 0.0068(9) 0.0041(9) 0.0146(9)
C29 0.0424(13) 0.0368(12) 0.0331(12) 0.0073(10) 0.0152(10) 0.0219(11)
C30 0.0500(14) 0.0350(12) 0.0207(10) 0.0023(9) 0.0087(10) 0.0202(11)
C31 0.0398(12) 0.0275(11) 0.0217(10) 0.0035(8) 0.0035(9) 0.0167(10)
C32 0.0646(16) 0.0348(13) 0.0224(11) 0.0053(9) 0.0053(10) 0.0355(13)
C34 0.0449(14) 0.0399(13) 0.0204(10) -0.0030(9) -0.0042(9) 0.0199(11)
O3A 0.0274(19) 0.0160(18) 0.029(2) -0.0007(13) 0.0062(14) 0.0086(15)
O3B 0.0374(16) 0.0407(17) 0.0270(15) 0.0005(11) -0.0061(11) 0.0277(14)

loop_
_atom_type_symbol
_atom_type_description
_atom_type_scat_dispersion_real
_atom_type_scat_dispersion_imag
_atom_type_scat_source
C C 0.0033 0.0016 'International Tables Vol C Tables 4.2.6.8 and 6.1.1.4'
H H 0.0000 0.0000 'International Tables Vol C Tables 4.2.6.8 and 6.1.1.4'
N N 0.0061 0.0033 'International Tables Vol C Tables 4.2.6.8 and 6.1.1.4'
O O 0.0106 0.0060 'International Tables Vol C Tables 4.2.6.8 and 6.1.1.4'

loop_
_geom_angle_atom_site_label_1
_geom_angle_atom_site_label_2
_geom_angle_atom_site_label_3
_geom_angle
_geom_angle_site_symmetry_1
_geom_angle_site_symmetry_3
_geom_angle_publ_flag
C7 N1 C10 113.25(16) . . ?
C7 N1 C1 123.14(18) . . ?
C10 N1 C1 123.46(17) . . ?
C2 C1 C6 120.8(3) . . ?
C2 C1 N1 119.9(2) . . ?
C6 C1 N1 119.3(3) . . ?
C1 C2 C3 118.7(3) . . ?
C4 C3 C2 120.4(4) . . ?
C5 C4 C3 120.9(3) . . ?
C4 C5 C6 120.7(4) . . ?
C1 C6 C5 118.4(4) . . ?
O1 C7 N1 123.93(19) . . ?
O1 C7 C8 127.82(19) . . ?
N1 C7 C8 108.25(16) . . ?
C7 C8 C9 105.12(15) . . ?
C7 C8 C11 115.34(16) . . ?
C9 C8 C11 89.86(14) . . ?
C10 C9 C12 113.42(15) . . ?
C10 C9 C8 105.14(15) . . ?
C12 C9 C8 90.51(14) . . ?
O2 C10 N1 124.25(18) . . ?
O2 C10 C9 127.72(18) . . ?
N1 C10 C9 108.03(16) . . ?
C14 C11 C13 124.18(16) . . ?
C14 C11 C8 124.98(17) . . ?
C13 C11 C8 106.28(15) . . ?
C14 C11 C12 133.11(16) . . ?
C13 C11 C12 58.80(12) . . ?
C8 C11 C12 89.63(14) . . ?
C20 C12 C13 124.97(16) . . ?
C20 C12 C9 123.32(16) . . ?
C13 C12 C9 108.35(15) . . ?
C20 C12 C11 131.05(17) . . ?
C13 C12 C11 59.91(12) . . ?
C9 C12 C11 89.93(14) . . ?
C26 C13 C12 122.38(17) . . ?
C26 C13 C32 111.62(17) . . ?
C12 C13 C32 114.88(16) . . ?
C26 C13 C11 121.68(16) . . ?
C12 C13 C11 61.29(12) . . ?
C32 C13 C11 116.61(18) . . ?
C15 C14 C19 117.77(18) . . ?
C15 C14 C11 119.48(17) . . ?
C19 C14 C11 122.74(18) . . ?
C16 C15 C14 120.53(19) . . ?
C17 C16 C15 120.6(2) . . ?
C18 C17 C16 119.5(2) . . ?
C17 C18 C19 120.4(2) . . ?
C18 C19 C14 121.1(2) . . ?
C21 C20 C25 118.63(18) . . ?
C21 C20 C12 120.30(18) . . ?
C25 C20 C12 120.99(18) . . ?
C20 C21 C22 120.5(2) . . ?
C23 C22 C21 120.4(2) . . ?
C22 C23 C24 119.6(2) . . ?
C25 C24 C23 120.1(2) . . ?
C24 C25 C20 120.7(2) . . ?
C27 C26 C31 119.2(2) . . ?
C27 C26 C13 118.70(18) . . ?
C31 C26 C13 121.81(19) . . ?
C28 C27 C26 121.4(2) . . ?
C29 C28 C27 119.6(2) . . ?
C28 C29 C30 119.9(2) . . ?
C29 C30 C31 121.7(2) . . ?
C30 C31 C26 118.3(2) . . ?
C30 C31 C34 118.3(2) . . ?
C26 C31 C34 123.4(2) . . ?
O3A C32 C13 116.4(3) . . ?
O3B C32 C13 115.3(2) . . ?

loop_
_geom_bond_atom_site_label_1
_geom_bond_atom_site_label_2
_geom_bond_distance
_geom_bond_site_symmetry_2
_geom_bond_publ_flag
O1 C7 1.207(2) . ?
O2 C10 1.203(2) . ?
N1 C7 1.399(3) . ?
N1 C10 1.403(3) . ?
N1 C1 1.429(3) . ?
C1 C2 1.368(4) . ?
C1 C6 1.386(4) . ?
C2 C3 1.397(4) . ?
C3 C4 1.350(7) . ?
C4 C5 1.344(7) . ?
C5 C6 1.392(5) . ?
C7 C8 1.506(3) . ?
C8 C9 1.550(3) . ?
C8 C11 1.558(3) . ?
C9 C10 1.509(3) . ?
C9 C12 1.545(3) . ?
C11 C14 1.488(3) . ?
C11 C13 1.540(3) . ?
C11 C12 1.561(3) . ?
C12 C20 1.489(3) . ?
C12 C13 1.522(3) . ?
C13 C26 1.506(3) . ?
C13 C32 1.525(3) . ?
C14 C15 1.400(3) . ?
C14 C19 1.401(3) . ?
C15 C16 1.392(3) . ?
C16 C17 1.381(3) . ?
C17 C18 1.379(3) . ?
C18 C19 1.385(3) . ?
C20 C21 1.389(3) . ?
C20 C25 1.396(3) . ?
C21 C22 1.392(3) . ?
C22 C23 1.381(3) . ?
C23 C24 1.388(4) . ?
C24 C25 1.387(3) . ?
C26 C27 1.398(3) . ?
C26 C31 1.404(3) . ?
C27 C28 1.384(3) . ?
C28 C29 1.377(3) . ?
C29 C30 1.384(4) . ?
C30 C31 1.398(3) . ?
C31 C34 1.513(3) . ?
C32 O3A 1.242(4) . ?
C32 O3B 1.365(3) . ?
